data_4066598
loop_
_publ_author_name
'Vicente, Jos\'e'
'Chicote, Mar\'ia Teresa'
'Mart\'inez-Mart\'inez, Antonio Jes\'us'
'Abell\'an-L\'opez, Antonio'
'Bautista, Delia'

_publ_section_title
;
 Reactivity ofortho-\b-Enaminone-phenyl Palladium Complexes. Insertion of
 CO into the Pd&#x2212;C Bond to Give the First Acyl C,N,O-Pincer
 Complexes. Sequential Insertion of Dimethylacetylenedicarboxylate into
 the Enaminone C&#x2212;H Bond and of Isocyanide into the Pd&#x2212;C
 Bond. A New Photooxigenation/Cyclization Process&#x2020;
;
_journal_issue 21
_journal_name_full Organometallics
_journal_page_first 5693
_journal_paper_doi 10.1021/om1005403
_journal_volume 29
_journal_year 2010
_chemical_formula_sum 'C12 H14 N2 O2 Pd'
_chemical_formula_weight 324.65
_chemical_name_systematic
; 
 ? 
;
_space_group_IT_number 19
_symmetry_cell_setting orthorhombic
_symmetry_space_group_name_Hall 'P 2ac 2ab'
_symmetry_space_group_name_H-M 'P 21 21 21'
_atom_sites_solution_hydrogens geom
_atom_sites_solution_primary direct
_atom_sites_solution_secondary difmap
_audit_creation_method SHELXL-97
_cell_angle_alpha 90.00
_cell_angle_beta 90.00
_cell_angle_gamma 90.00
_cell_formula_units_Z 4
_cell_length_a 4.5852(3)
_cell_length_b 14.8783(11)
_cell_length_c 16.8496(12)
_cell_measurement_reflns_used 4385
_cell_measurement_temperature 100(2)
_cell_measurement_theta_max 26.55
_cell_measurement_theta_min 2.42
_cell_volume 1149.48(14)
_computing_cell_refinement 'Bruker SAINT'
_computing_data_collection 'Bruker SMART'
_computing_data_reduction 'Bruker SAINT'
_computing_molecular_graphics 'Bruker SHELXTL'
_computing_publication_material 'Bruker SHELXTL'
_computing_structure_refinement 'SHELXL-97 (Sheldrick, 1997)'
_computing_structure_solution 'SHELXS-97 (Sheldrick, 1990)'
_diffrn_ambient_temperature 100(2)
_diffrn_detector_area_resol_mean 8.26
_diffrn_measured_fraction_theta_full 1.000
_diffrn_measured_fraction_theta_max 0.967
_diffrn_measurement_device_type 'Bruker SMART APEX CCD'
_diffrn_measurement_method \w-scan
_diffrn_radiation_monochromator graphite
_diffrn_radiation_source 'fine-focus sealed tube'
_diffrn_radiation_type MoK\a
_diffrn_radiation_wavelength 0.71073
_diffrn_reflns_av_R_equivalents 0.0463
_diffrn_reflns_av_sigmaI/netI 0.0387
_diffrn_reflns_limit_h_max 6
_diffrn_reflns_limit_h_min -6
_diffrn_reflns_limit_k_max 18
_diffrn_reflns_limit_k_min -19
_diffrn_reflns_limit_l_max 21
_diffrn_reflns_limit_l_min -21
_diffrn_reflns_number 13219
_diffrn_reflns_theta_full 26.00
_diffrn_reflns_theta_max 28.16
_diffrn_reflns_theta_min 1.83
_exptl_absorpt_coefficient_mu 1.605
_exptl_absorpt_correction_T_max 0.9534
_exptl_absorpt_correction_T_min 0.7191
_exptl_absorpt_correction_type multi-scan
_exptl_absorpt_process_details SADABS
_exptl_crystal_colour yellow
_exptl_crystal_density_diffrn 1.876
_exptl_crystal_density_method 'not measured'
_exptl_crystal_description lath
_exptl_crystal_F_000 648
_exptl_crystal_size_max 0.22
_exptl_crystal_size_mid 0.07
_exptl_crystal_size_min 0.03
_refine_diff_density_max 1.764
_refine_diff_density_min -0.648
_refine_diff_density_rms 0.148
_refine_ls_abs_structure_details 'Flack H D (1983), Acta Cryst. A39, 876-881'
_refine_ls_abs_structure_Flack 0.01(5)
_refine_ls_extinction_method none
_refine_ls_goodness_of_fit_ref 1.129
_refine_ls_hydrogen_treatment 'NH3 free with SADI,rigid methyls others riding'
_refine_ls_matrix_type full
_refine_ls_number_parameters 168
_refine_ls_number_reflns 2652
_refine_ls_number_restraints 6
_refine_ls_restrained_S_all 1.127
_refine_ls_R_factor_all 0.0393
_refine_ls_R_factor_gt 0.0371
_refine_ls_shift/su_max 0.001
_refine_ls_shift/su_mean 0.000
_refine_ls_structure_factor_coef Fsqd
_refine_ls_weighting_details 'calc w=1/[\s^2^(Fo^2^)+(0.0511P)^2^+0.3577P] where P=(Fo^2^+2Fc^2^)/3'
_refine_ls_weighting_scheme calc
_refine_ls_wR_factor_gt 0.0852
_refine_ls_wR_factor_ref 0.0862
_reflns_number_gt 2558
_reflns_number_total 2652
_reflns_threshold_expression >2sigma(I)
_cod_data_source_file om1005403_si_002.cif
_cod_data_source_block ajc41s
_cod_original_sg_symbol_H-M 'P 2(1)2(1)2(1)'
_cod_database_code 4066598

loop_
_symmetry_equiv_pos_as_xyz
'x, y, z'
'-x+1/2, -y, z+1/2'
'-x, y+1/2, -z+1/2'
'x+1/2, -y+1/2, -z'

loop_
_atom_site_label
_atom_site_type_symbol
_atom_site_fract_x
_atom_site_fract_y
_atom_site_fract_z
_atom_site_U_iso_or_equiv
_atom_site_adp_type
_atom_site_occupancy
_atom_site_symmetry_multiplicity
_atom_site_calc_flag
_atom_site_refinement_flags
Pd1 Pd 0.81115(8) 0.60580(2) 0.51412(2) 0.01263(11) Uani 1 1 d .
N1 N 1.0041(9) 0.5155(2) 0.5882(2) 0.0136(8) Uani 1 1 d .
N2 N 0.6241(8) 0.6888(3) 0.4298(3) 0.0174(9) Uani 1 1 d D
H02A H 0.462(9) 0.714(3) 0.441(4) 0.037(18) Uiso 1 1 d D
H02B H 0.598(12) 0.655(4) 0.389(3) 0.06(3) Uiso 1 1 d D
H02C H 0.743(10) 0.731(3) 0.415(3) 0.034(18) Uiso 1 1 d D
O1 O 0.5913(7) 0.6766(2) 0.6044(2) 0.0182(7) Uani 1 1 d .
O2 O 1.0240(8) 0.5619(2) 0.3616(2) 0.0220(8) Uani 1 1 d .
C1 C 1.0241(10) 0.5443(3) 0.4319(3) 0.0139(9) Uani 1 1 d .
C2 C 1.2090(12) 0.4701(3) 0.4649(3) 0.0171(10) Uani 1 1 d .
C3 C 1.1976(12) 0.4575(3) 0.5473(3) 0.0156(8) Uani 1 1 d .
C4 C 1.3898(9) 0.3941(3) 0.5798(3) 0.0176(9) Uani 1 1 d .
H4 H 1.3988 0.3865 0.6357 0.021 Uiso 1 1 calc R
C5 C 1.5662(11) 0.3427(3) 0.5314(3) 0.0228(12) Uani 1 1 d .
H5 H 1.6923 0.2992 0.5544 0.027 Uiso 1 1 calc R
C6 C 1.5617(12) 0.3537(3) 0.4489(3) 0.0231(11) Uani 1 1 d .
H6 H 1.6797 0.3168 0.4159 0.028 Uiso 1 1 calc R
C7 C 1.3850(11) 0.4182(3) 0.4162(3) 0.0183(11) Uani 1 1 d .
H7 H 1.3832 0.4273 0.3604 0.022 Uiso 1 1 calc R
C8 C 0.9111(10) 0.5058(3) 0.6622(3) 0.0156(9) Uani 1 1 d .
C9 C 0.7313(10) 0.5688(3) 0.7026(3) 0.0173(10) Uani 1 1 d .
H9 H 0.6945 0.5547 0.7567 0.021 Uiso 1 1 calc R
C10 C 0.6001(10) 0.6479(3) 0.6762(3) 0.0168(10) Uani 1 1 d .
C11 C 0.4428(12) 0.7050(3) 0.7352(3) 0.0222(11) Uani 1 1 d .
H11A H 0.5105 0.7672 0.7307 0.033 Uiso 1 1 calc R
H11B H 0.4820 0.6827 0.7889 0.033 Uiso 1 1 calc R
H11C H 0.2327 0.7024 0.7247 0.033 Uiso 1 1 calc R
C12 C 0.9810(12) 0.4237(3) 0.7122(3) 0.0195(10) Uani 1 1 d .
H12A H 0.9796 0.3700 0.6786 0.029 Uiso 1 1 calc R
H12B H 0.8342 0.4173 0.7541 0.029 Uiso 1 1 calc R
H12C H 1.1742 0.4308 0.7363 0.029 Uiso 1 1 calc R

loop_
_atom_site_aniso_label
_atom_site_aniso_U_11
_atom_site_aniso_U_22
_atom_site_aniso_U_33
_atom_site_aniso_U_23
_atom_site_aniso_U_13
_atom_site_aniso_U_12
Pd1 0.01634(17) 0.00779(15) 0.01375(16) 0.00091(13) 0.00026(13) -0.00082(13)
N1 0.0137(19) 0.0077(17) 0.019(2) -0.0015(15) -0.0034(15) -0.0022(14)
N2 0.016(2) 0.016(2) 0.021(2) 0.0016(18) 0.0027(15) 0.0028(16)
O1 0.0220(18) 0.0146(16) 0.0178(18) 0.0012(14) 0.0041(14) 0.0003(14)
O2 0.0246(19) 0.0228(18) 0.0185(18) -0.0013(14) 0.0021(15) 0.0067(16)
C1 0.016(2) 0.009(2) 0.017(2) 0.0004(17) -0.0007(18) -0.0027(18)
C2 0.019(2) 0.0089(19) 0.024(3) -0.0024(17) 0.004(2) -0.0024(19)
C3 0.016(2) 0.0076(18) 0.023(2) -0.0016(17) 0.001(2) -0.0018(19)
C4 0.017(2) 0.013(2) 0.023(2) 0.002(2) -0.0024(17) -0.0026(19)
C5 0.013(2) 0.014(2) 0.041(4) -0.001(2) 0.002(2) -0.0020(18)
C6 0.020(2) 0.012(2) 0.038(3) -0.007(2) 0.006(2) -0.002(2)
C7 0.024(3) 0.012(2) 0.019(2) -0.0061(18) 0.0038(19) -0.0058(17)
C8 0.017(2) 0.012(2) 0.018(2) 0.0023(18) -0.0060(18) -0.0039(17)
C9 0.019(3) 0.019(2) 0.014(2) 0.0006(17) 0.0005(17) 0.0003(18)
C10 0.015(2) 0.015(2) 0.021(2) -0.0016(19) -0.0001(18) -0.0030(17)
C11 0.032(3) 0.018(2) 0.017(2) -0.0007(19) -0.002(2) 0.000(2)
C12 0.022(3) 0.016(2) 0.020(2) 0.0054(19) -0.001(2) -0.0017(19)

loop_
_atom_type_symbol
_atom_type_description
_atom_type_scat_dispersion_real
_atom_type_scat_dispersion_imag
_atom_type_scat_source
C C 0.0033 0.0016 'International Tables Vol C Tables 4.2.6.8 and 6.1.1.4'
H H 0.0000 0.0000 'International Tables Vol C Tables 4.2.6.8 and 6.1.1.4'
N N 0.0061 0.0033 'International Tables Vol C Tables 4.2.6.8 and 6.1.1.4'
O O 0.0106 0.0060 'International Tables Vol C Tables 4.2.6.8 and 6.1.1.4'
Pd Pd -0.9988 1.0072 'International Tables Vol C Tables 4.2.6.8 and 6.1.1.4'

loop_
_geom_angle_atom_site_label_1
_geom_angle_atom_site_label_2
_geom_angle_atom_site_label_3
_geom_angle
C1 Pd1 N1 84.67(18)
C1 Pd1 N2 89.98(19)
N1 Pd1 N2 174.33(17)
C1 Pd1 O1 177.81(18)
N1 Pd1 O1 95.47(15)
N2 Pd1 O1 89.94(14)
C8 N1 C3 126.4(4)
C8 N1 Pd1 120.6(3)
C3 N1 Pd1 112.1(3)
C10 O1 Pd1 119.9(3)
O2 C1 C2 121.5(4)
O2 C1 Pd1 126.9(4)
C2 C1 Pd1 111.7(3)
C7 C2 C3 122.3(5)
C7 C2 C1 121.3(4)
C3 C2 C1 116.4(4)
C2 C3 C4 116.9(5)
C2 C3 N1 115.1(4)
C4 C3 N1 127.8(4)
C5 C4 C3 120.7(5)
C4 C5 C6 120.9(5)
C7 C6 C5 119.3(5)
C6 C7 C2 119.7(5)
N1 C8 C9 124.4(4)
N1 C8 C12 122.8(4)
C9 C8 C12 112.8(4)
C10 C9 C8 130.8(4)
O1 C10 C9 126.5(5)
O1 C10 C11 115.0(4)
C9 C10 C11 118.5(4)

loop_
_geom_bond_atom_site_label_1
_geom_bond_atom_site_label_2
_geom_bond_distance
Pd1 C1 1.927(5)
Pd1 N1 2.035(4)
Pd1 N2 2.069(4)
Pd1 O1 2.108(3)
N1 C8 1.327(6)
N1 C3 1.416(6)
O1 C10 1.284(6)
O2 C1 1.213(6)
C1 C2 1.500(6)
C2 C7 1.386(6)
C2 C3 1.401(7)
C3 C4 1.403(7)
C4 C5 1.380(7)
C5 C6 1.400(8)
C6 C7 1.372(7)
C8 C9 1.422(7)
C8 C12 1.519(6)
C9 C10 1.394(7)
C10 C11 1.493(7)

loop_
_geom_hbond_atom_site_label_D
_geom_hbond_atom_site_label_H
_geom_hbond_atom_site_label_A
_geom_hbond_distance_DH
_geom_hbond_distance_HA
_geom_hbond_distance_DA
_geom_hbond_angle_DHA
_geom_hbond_site_symmetry_A
N2 H02A O1 0.86(3) 2.47(4) 3.211(5) 145(5) 4_466
N2 H02C O1 0.87(3) 2.13(3) 2.988(5) 168(6) 4_566
C12 H12C O2 0.98 2.53 3.396(6) 147.7 2_765
